data_7226325
loop_
_publ_author_name
'Kuz'mina, Lyudmila G.'
'Vedernikov, Artem I.'
'Howard, Judith A. K.'
'Bezzubov, Stanislav I.'
'Alfimov, Michael V.'
'Gromov, Sergey P.'

_publ_section_title
;
 Peculiarities of styryl dyes of the benzoselenazole series crystal
 packings and their influence on solid phase [2 + 2] photocycloaddition
 reaction with single crystal retention
;
_journal_issue 39
_journal_name_full CrystEngComm
_journal_page_first 7506
_journal_paper_doi 10.1039/C6CE01426G
_journal_volume 18
_journal_year 2016
_chemical_formula_moiety 'I3, C19 H20 N O2 Se'
_chemical_formula_sum 'C19 H20 I3 N O2 Se'
_chemical_formula_weight 754.05
_space_group_crystal_system monoclinic
_space_group_IT_number 14
_space_group_name_Hall '-P 2ybc'
_space_group_name_H-M_alt 'P 1 21/c 1'
_symmetry_Int_Tables_number 14
_symmetry_space_group_name_Hall '-P 2ybc'
_symmetry_space_group_name_H-M 'P 1 21/c 1'
_audit_creation_date 2015-10-13
_audit_creation_method
;
Olex2 1.2
(compiled 2015.09.30 svn.r3233 for OlexSys, GUI svn.r5103)
;
_audit_update_record
;
2016-04-17 deposited with the CCDC.
2016-08-22 downloaded from the CCDC.
;
_cell_angle_alpha 90
_cell_angle_beta 108.775(1)
_cell_angle_gamma 90
_cell_formula_units_Z 8
_cell_length_a 15.2110(3)
_cell_length_b 14.7644(3)
_cell_length_c 21.0641(4)
_cell_measurement_reflns_used 3254
_cell_measurement_temperature 120.0
_cell_measurement_theta_max 24
_cell_measurement_theta_min 2.3
_cell_volume 4478.89(16)
_computing_molecular_graphics 'Olex2 (Dolomanov et al., 2009)'
_computing_publication_material 'Olex2 (Dolomanov et al., 2009)'
_computing_structure_refinement 'olex2.refine (Bourhis et al., 2015)'
_computing_structure_solution 'ShelXS-1997 (Sheldrick, 2008)'
_diffrn_ambient_temperature 120.15
_diffrn_measured_fraction_theta_full 0.9987
_diffrn_measured_fraction_theta_max 0.9987
_diffrn_measurement_device_type 'CCD SMART-6'
_diffrn_radiation_monochromator graphite
_diffrn_radiation_type 'Mo K\a'
_diffrn_radiation_wavelength 0.71073
_diffrn_reflns_av_R_equivalents 0.0481
_diffrn_reflns_av_unetI/netI 0.0462
_diffrn_reflns_limit_h_max 21
_diffrn_reflns_limit_h_min -21
_diffrn_reflns_limit_k_max 20
_diffrn_reflns_limit_k_min -20
_diffrn_reflns_limit_l_max 29
_diffrn_reflns_limit_l_min -29
_diffrn_reflns_number 51154
_diffrn_reflns_theta_full 29.9987
_diffrn_reflns_theta_max 30.00
_diffrn_reflns_theta_min 1.41
_exptl_absorpt_coefficient_mu 5.825
_exptl_absorpt_correction_T_max 0.7594
_exptl_absorpt_correction_T_min 0.1389
_exptl_absorpt_correction_type multi-scan
_exptl_absorpt_process_details SADABS
_exptl_crystal_colour 'dark violet'
_exptl_crystal_colour_modifier dark
_exptl_crystal_colour_primary violet
_exptl_crystal_density_diffrn 2.2363
_exptl_crystal_description prism
_exptl_crystal_F_000 2790.6784
_exptl_crystal_size_max 0.56
_exptl_crystal_size_mid 0.14
_exptl_crystal_size_min 0.05
_refine_diff_density_max 1.5308
_refine_diff_density_min -1.1671
_refine_diff_density_rms 0.2559
_refine_ls_d_res_high 0.7108
_refine_ls_d_res_low 14.4016
_refine_ls_goodness_of_fit_ref 0.8934
_refine_ls_hydrogen_treatment mixed
_refine_ls_matrix_type full
_refine_ls_number_constraints 66
_refine_ls_number_parameters 474
_refine_ls_number_reflns 13042
_refine_ls_number_restraints 0
_refine_ls_restrained_S_all 0.8934
_refine_ls_R_factor_all 0.0537
_refine_ls_R_factor_gt 0.0283
_refine_ls_shift/su_max 0.0000
_refine_ls_shift/su_mean 0.0000
_refine_ls_structure_factor_coef Fsqd
_refine_ls_weighting_details 'w=1/[\s^2^(Fo^2^)+(0.0229P)^2^] where P=(Fo^2^+2Fc^2^)/3'
_refine_ls_weighting_scheme calc
_refine_ls_wR_factor_gt 0.0487
_refine_ls_wR_factor_ref 0.0543
_reflns_Friedel_coverage 0.0
_reflns_limit_h_max 20
_reflns_limit_h_min -21
_reflns_limit_k_max 20
_reflns_limit_k_min 0
_reflns_limit_l_max 29
_reflns_limit_l_min 0
_reflns_number_gt 9196
_reflns_number_total 13042
_reflns_threshold_expression I>=2u(I)
_cod_data_source_file c6ce01426g1.cif
_cod_data_source_block p21c
_cod_depositor_comments
;
Adding full bibliography for 7226322--7226329.cif.

2017-03-01
Z value and formula fixed to values more according to usual
chemical conventions.                 miguel
;
_cod_original_formula_sum 'C38 H40 I6 N2 O4 Se2'
_cod_original_formula_weight 1508.10
_cod_original_formula_moiety '2(I3), 2(C19 H20 N O2 Se)'
_cod_original_formula_units_Z 4
_cod_database_code 7226325
_olex2_refinement_description
;
1. Fixed Uiso
 At 1.2 times of:
  All C(H) groups, All C(H,H) groups
 At 1.5 times of:
  All C(H,H,H) groups
2.a Secondary CH2 refined with riding coordinates:
 C18(H18a,H18b), C18a(H18c,H18d)
2.b Aromatic/amide H refined with riding coordinates:
 C17(H17), C16(H16), C15(H15), C14(H14), C9(H9), C8(H8), C5(H5), C17a(H17a),
 C16a(H16a), C15a(H15a), C14a(H14a), C9a(H9a), C8a(H8a), C5a(H5a), C2(H2),
 C3(H3), C2a(H2a), C3a(H3a)
2.c Idealised Me refined as rotating group:
 C10(H10a,H10b,H10c), C11(H11a,H11b,H11c), C19(H19a,H19b,H19c), C10a(H10d,H10e,
 H10f), C11a(H11d,H11e,H11f), C19a(H19d,H19e,H19f)
;
_olex2_submission_special_instructions 'No special instructions were received'

loop_
_space_group_symop_id
_space_group_symop_operation_xyz
1 x,y,z
2 -x,y+1/2,-z+1/2
3 -x,-y,-z
4 x,-y-1/2,z-1/2

loop_
_atom_site_label
_atom_site_type_symbol
_atom_site_fract_x
_atom_site_fract_y
_atom_site_fract_z
_atom_site_U_iso_or_equiv
_atom_site_adp_type
_atom_site_occupancy
_atom_site_refinement_flags_posn
I5 I 0.323376(16) 0.886986(15) 0.212573(10) 0.02660(5) Uani 1.000000 .
I2 I 0.228684(16) 1.048436(17) -0.232369(11) 0.02837(5) Uani 1.000000 .
I4 I 0.514349(16) 0.854728(16) 0.223239(11) 0.02862(5) Uani 1.000000 .
I6 I 0.124738(17) 0.916458(17) 0.200890(11) 0.03223(6) Uani 1.000000 .
I1 I 0.220884(17) 0.863304(17) -0.277295(11) 0.03339(6) Uani 1.000000 .
I3 I 0.245304(17) 1.246977(17) -0.203874(11) 0.03333(6) Uani 1.000000 .
Se1 Se 0.34768(2) 1.13453(2) -0.048662(15) 0.02073(7) Uani 1.000000 .
O1 O 0.39186(17) 0.60720(15) 0.05963(11) 0.0269(5) Uani 1.000000 .
O2 O 0.28788(16) 0.55161(15) -0.05301(11) 0.0259(5) Uani 1.000000 .
N1 N 0.47071(17) 1.12068(17) 0.07522(12) 0.0177(5) Uani 1.000000 .
C1 C 0.4136(2) 1.0687(2) 0.02812(15) 0.0196(7) Uani 1.000000 .
C12 C 0.4067(2) 1.2382(2) -0.00178(15) 0.0196(6) Uani 1.000000 .
C13 C 0.4682(2) 1.2140(2) 0.06110(15) 0.0195(6) Uani 1.000000 .
C14 C 0.5202(2) 1.2808(2) 0.10402(16) 0.0230(7) Uani 1.000000 .
C15 C 0.5082(2) 1.3695(2) 0.08282(17) 0.0266(7) Uani 1.000000 .
C16 C 0.4454(2) 1.3931(2) 0.02064(18) 0.0273(8) Uani 1.000000 .
C17 C 0.3948(2) 1.3276(2) -0.02201(16) 0.0247(7) Uani 1.000000 .
C2 C 0.4031(2) 0.9725(2) 0.03284(15) 0.0186(6) Uani 1.000000 .
C3 C 0.3463(2) 0.9254(2) -0.01875(15) 0.0195(6) Uani 1.000000 .
C4 C 0.3293(2) 0.8285(2) -0.02535(15) 0.0186(6) Uani 1.000000 .
C5 C 0.3718(2) 0.7653(2) 0.02599(15) 0.0189(6) Uani 1.000000 .
C6 C 0.3556(2) 0.6742(2) 0.01480(15) 0.0209(7) Uani 1.000000 .
C7 C 0.2963(2) 0.6432(2) -0.04847(16) 0.0217(7) Uani 1.000000 .
C8 C 0.2540(2) 0.7040(2) -0.09840(15) 0.0214(7) Uani 1.000000 .
C9 C 0.2704(2) 0.7960(2) -0.08639(15) 0.0213(7) Uani 1.000000 .
C10 C 0.4498(3) 0.6331(2) 0.12519(15) 0.0315(9) Uani 1.000000 .
C11 C 0.2331(3) 0.5147(2) -0.11682(17) 0.0337(9) Uani 1.000000 .
C18 C 0.5327(2) 1.0872(2) 0.14032(15) 0.0227(7) Uani 1.000000 .
C19 C 0.4909(3) 1.1016(2) 0.19580(16) 0.0302(8) Uani 1.000000 .
Se1a Se 0.14494(2) 0.78143(2) 0.043270(16) 0.02327(7) Uani 1.000000 .
O1a O 0.10385(16) 1.30956(16) -0.06653(11) 0.0280(5) Uani 1.000000 .
O2a O 0.21805(16) 1.36856(16) 0.04159(11) 0.0273(5) Uani 1.000000 .
N1a N 0.02417(18) 0.80481(18) -0.07987(12) 0.0207(6) Uani 1.000000 .
C1a C 0.0780(2) 0.8533(2) -0.02916(16) 0.0220(7) Uani 1.000000 .
C12a C 0.0912(2) 0.6821(2) -0.01064(16) 0.0237(7) Uani 1.000000 .
C13a C 0.0298(2) 0.7103(2) -0.07227(16) 0.0237(7) Uani 1.000000 .
C14a C -0.0170(2) 0.6470(2) -0.12006(18) 0.0291(8) Uani 1.000000 .
C15a C -0.0005(3) 0.5562(3) -0.1050(2) 0.0356(9) Uani 1.000000 .
C16a C 0.0629(3) 0.5281(3) -0.04344(19) 0.0335(9) Uani 1.000000 .
C17a C 0.1088(2) 0.5907(2) 0.00424(18) 0.0291(8) Uani 1.000000 .
C2a C 0.0860(2) 0.9500(2) -0.02966(16) 0.0226(7) Uani 1.000000 .
C3a C 0.1444(2) 0.9964(2) 0.02232(16) 0.0216(7) Uani 1.000000 .
C4a C 0.1606(2) 1.0932(2) 0.02709(16) 0.0219(7) Uani 1.000000 .
C5a C 0.1178(2) 1.1539(2) -0.02565(15) 0.0215(7) Uani 1.000000 .
C6a C 0.1385(2) 1.2444(2) -0.01913(15) 0.0218(7) Uani 1.000000 .
C7a C 0.2026(2) 1.2781(2) 0.04157(16) 0.0223(7) Uani 1.000000 .
C8a C 0.2440(2) 1.2196(2) 0.09388(16) 0.0245(7) Uani 1.000000 .
C9a C 0.2229(2) 1.1274(2) 0.08580(16) 0.0247(7) Uani 1.000000 .
C10a C 0.0396(2) 1.2808(3) -0.12872(16) 0.0283(8) Uani 1.000000 .
C11a C 0.2831(3) 1.4068(3) 0.10097(17) 0.0312(8) Uani 1.000000 .
C18a C -0.0350(2) 0.8458(2) -0.14344(16) 0.0259(7) Uani 1.000000 .
C19a C 0.0177(3) 0.8572(3) -0.19288(17) 0.0340(9) Uani 1.000000 .
H17 H 0.3526(2) 1.3436(2) -0.06461(16) 0.0296(9) Uiso 1.000000 R
H16 H 0.4375(2) 1.4550(2) 0.00766(18) 0.0328(9) Uiso 1.000000 R
H15 H 0.5435(2) 1.4156(2) 0.11118(17) 0.0319(9) Uiso 1.000000 R
H14 H 0.5627(2) 1.2654(2) 0.14666(16) 0.0276(8) Uiso 1.000000 R
H9 H 0.2407(2) 0.8380(2) -0.12076(15) 0.0255(8) Uiso 1.000000 R
H8 H 0.2141(2) 0.6835(2) -0.14056(15) 0.0257(8) Uiso 1.000000 R
H5 H 0.4116(2) 0.7859(2) 0.06819(15) 0.0227(8) Uiso 1.000000 R
H17a H 0.1513(2) 0.5720(2) 0.04604(18) 0.0349(9) Uiso 1.000000 R
H16a H 0.0742(3) 0.4654(3) -0.03466(19) 0.0402(10) Uiso 1.000000 R
H15a H -0.0326(3) 0.5120(3) -0.1368(2) 0.0427(11) Uiso 1.000000 R
H14a H -0.0593(2) 0.6656(2) -0.16195(18) 0.0350(9) Uiso 1.000000 R
H9a H 0.2519(2) 1.0870(2) 0.12146(16) 0.0296(9) Uiso 1.000000 R
H8a H 0.2861(2) 1.2418(2) 0.13470(16) 0.0294(9) Uiso 1.000000 R
H5a H 0.0743(2) 1.1318(2) -0.06591(15) 0.0257(8) Uiso 1.000000 R
H2 H 0.4367(2) 0.9417(2) 0.07293(15) 0.0223(8) Uiso 1.000000 R
H3 H 0.3122(2) 0.9607(2) -0.05637(15) 0.0234(8) Uiso 1.000000 R
H10a H 0.5033(9) 0.6673(15) 0.12165(18) 0.0473(13) Uiso 1.000000 GR
H10b H 0.4143(6) 0.6711(14) 0.1463(5) 0.0473(13) Uiso 1.000000 GR
H10c H 0.4716(14) 0.5788(3) 0.1525(4) 0.0473(13) Uiso 1.000000 GR
H11a H 0.2645(9) 0.5259(15) -0.1500(4) 0.0506(13) Uiso 1.000000 GR
H11b H 0.2257(15) 0.4493(4) -0.1124(3) 0.0506(13) Uiso 1.000000 GR
H11c H 0.1719(7) 0.5437(12) -0.1314(6) 0.0506(13) Uiso 1.000000 GR
H18a H 0.5445(2) 1.0218(2) 0.13656(15) 0.0272(8) Uiso 1.000000 R
H18b H 0.5930(2) 1.1192(2) 0.15177(15) 0.0272(8) Uiso 1.000000 R
H19a H 0.4316(8) 1.0694(14) 0.1848(6) 0.0453(12) Uiso 1.000000 GR
H19b H 0.5335(8) 1.0783(15) 0.2381(3) 0.0453(12) Uiso 1.000000 GR
H19c H 0.4806(16) 1.1664(3) 0.2004(8) 0.0453(12) Uiso 1.000000 GR
H2a H 0.0491(2) 0.9826(2) -0.06780(16) 0.0271(8) Uiso 1.000000 R
H3a H 0.1786(2) 0.9614(2) 0.06003(16) 0.0260(8) Uiso 1.000000 R
H10d H 0.0182(12) 1.3335(3) -0.1580(5) 0.0425(12) Uiso 1.000000 GR
H10e H 0.0700(5) 1.2378(12) -0.1503(6) 0.0425(12) Uiso 1.000000 GR
H10f H -0.0136(8) 1.2515(14) -0.1207(2) 0.0425(12) Uiso 1.000000 GR
H11d H 0.2949(13) 1.4702(5) 0.0926(4) 0.0468(12) Uiso 1.000000 GR
H11e H 0.2572(8) 1.4037(15) 0.1379(4) 0.0468(12) Uiso 1.000000 GR
H11f H 0.3414(6) 1.3727(10) 0.1129(7) 0.0468(12) Uiso 1.000000 GR
H18c H -0.0898(2) 0.8067(2) -0.16350(16) 0.0310(9) Uiso 1.000000 R
H18d H -0.0574(2) 0.9056(2) -0.13400(16) 0.0310(9) Uiso 1.000000 R
H19d H -0.0233(6) 0.8840(16) -0.2344(5) 0.0510(13) Uiso 1.000000 GR
H19e H 0.0712(10) 0.8971(14) -0.1735(5) 0.0510(13) Uiso 1.000000 GR
H19f H 0.0394(15) 0.7980(3) -0.2027(10) 0.0510(13) Uiso 1.000000 GR

loop_
_atom_site_aniso_label
_atom_site_aniso_U_11
_atom_site_aniso_U_22
_atom_site_aniso_U_33
_atom_site_aniso_U_12
_atom_site_aniso_U_13
_atom_site_aniso_U_23
I5 0.03003(12) 0.02502(11) 0.01961(10) -0.00402(9) 0.00085(9) 0.00366(8)
I2 0.02381(11) 0.04076(14) 0.01874(10) 0.00202(10) 0.00434(8) 0.00142(9)
I4 0.02971(12) 0.02949(13) 0.02305(11) -0.00216(10) 0.00346(9) 0.00588(9)
I6 0.02938(13) 0.03686(14) 0.02501(11) 0.00210(11) 0.00118(10) 0.00024(10)
I1 0.03309(13) 0.03934(14) 0.02437(11) -0.00366(11) 0.00454(10) -0.00453(10)
I3 0.03571(13) 0.03606(14) 0.02380(11) 0.00789(11) 0.00343(10) 0.00301(10)
Se1 0.02190(16) 0.02173(16) 0.01613(14) 0.00168(13) 0.00271(12) 0.00213(12)
O1 0.0384(14) 0.0221(12) 0.0174(11) 0.0021(11) 0.0049(10) 0.0027(9)
O2 0.0296(13) 0.0209(12) 0.0228(11) -0.0012(10) 0.0025(10) -0.0022(10)
N1 0.0170(13) 0.0210(14) 0.0152(12) 0.0027(11) 0.0053(10) 0.0031(10)
C1 0.0157(15) 0.0268(18) 0.0172(14) 0.0032(13) 0.0065(12) 0.0031(13)
C12 0.0188(16) 0.0217(17) 0.0201(15) 0.0020(13) 0.0089(13) -0.0002(13)
C13 0.0213(16) 0.0196(16) 0.0194(15) -0.0006(13) 0.0092(13) 0.0002(12)
C14 0.0205(16) 0.0278(18) 0.0217(15) 0.0006(14) 0.0082(13) 0.0010(13)
C15 0.0278(18) 0.0262(19) 0.0287(17) -0.0029(15) 0.0131(15) -0.0027(14)
C16 0.0292(19) 0.0218(18) 0.0350(19) -0.0000(15) 0.0159(16) 0.0022(15)
C17 0.0276(18) 0.0244(18) 0.0217(16) 0.0053(14) 0.0075(14) 0.0065(13)
C2 0.0204(16) 0.0175(16) 0.0189(14) 0.0012(13) 0.0076(13) 0.0029(12)
C3 0.0206(16) 0.0205(16) 0.0181(14) 0.0030(13) 0.0071(13) 0.0060(12)
C4 0.0186(15) 0.0220(16) 0.0157(14) 0.0024(13) 0.0061(12) 0.0006(12)
C5 0.0188(15) 0.0220(17) 0.0157(14) 0.0010(13) 0.0052(12) 0.0000(12)
C6 0.0254(17) 0.0219(17) 0.0178(14) 0.0036(14) 0.0102(13) 0.0018(13)
C7 0.0211(16) 0.0215(17) 0.0224(15) -0.0005(14) 0.0069(13) -0.0020(13)
C8 0.0196(16) 0.0274(18) 0.0153(14) -0.0020(14) 0.0029(13) 0.0004(13)
C9 0.0204(16) 0.0245(18) 0.0182(14) 0.0016(14) 0.0052(13) 0.0019(13)
C10 0.045(2) 0.029(2) 0.0156(15) 0.0049(17) 0.0026(15) 0.0030(14)
C11 0.037(2) 0.029(2) 0.0272(18) -0.0027(17) -0.0016(16) -0.0067(15)
C18 0.0218(16) 0.0260(18) 0.0156(14) -0.0004(14) -0.0003(13) 0.0026(13)
C19 0.042(2) 0.030(2) 0.0202(16) -0.0033(17) 0.0124(16) 0.0007(14)
Se1a 0.02297(17) 0.02754(18) 0.01876(15) 0.00145(14) 0.00597(13) 0.00186(13)
O1a 0.0286(13) 0.0273(13) 0.0223(11) 0.0010(11) 0.0004(10) 0.0026(10)
O2a 0.0284(13) 0.0257(13) 0.0237(12) -0.0022(10) 0.0028(10) -0.0033(10)
N1a 0.0178(13) 0.0265(15) 0.0170(12) 0.0015(11) 0.0046(11) -0.0006(11)
C1a 0.0178(16) 0.0304(19) 0.0200(15) 0.0003(14) 0.0092(13) 0.0020(13)
C12a 0.0234(17) 0.0266(18) 0.0234(16) 0.0030(14) 0.0109(14) 0.0011(14)
C13a 0.0194(16) 0.0255(18) 0.0263(16) 0.0011(14) 0.0077(14) -0.0005(14)
C14a 0.0236(18) 0.030(2) 0.0297(18) 0.0009(15) 0.0033(15) -0.0002(15)
C15a 0.034(2) 0.030(2) 0.041(2) -0.0043(17) 0.0095(18) -0.0079(17)
C16a 0.039(2) 0.025(2) 0.039(2) 0.0023(17) 0.0163(18) 0.0001(16)
C17a 0.0271(19) 0.031(2) 0.0311(18) 0.0013(16) 0.0117(15) 0.0047(15)
C2a 0.0206(16) 0.0276(18) 0.0209(15) 0.0029(14) 0.0085(13) 0.0044(13)
C3a 0.0185(16) 0.0283(18) 0.0202(15) 0.0046(14) 0.0092(13) 0.0079(13)
C4a 0.0198(16) 0.0271(18) 0.0200(15) -0.0009(14) 0.0080(13) 0.0003(13)
C5a 0.0191(16) 0.0278(18) 0.0173(15) 0.0002(14) 0.0058(13) -0.0024(13)
C6a 0.0216(16) 0.0264(18) 0.0181(14) 0.0024(14) 0.0070(13) 0.0008(13)
C7a 0.0220(16) 0.0226(17) 0.0235(16) 0.0012(14) 0.0088(13) -0.0031(13)
C8a 0.0223(17) 0.0303(19) 0.0187(15) -0.0018(15) 0.0037(13) 0.0009(13)
C9a 0.0234(17) 0.0305(19) 0.0184(15) 0.0013(15) 0.0044(13) 0.0046(14)
C10a 0.0259(18) 0.035(2) 0.0209(16) -0.0011(15) 0.0034(14) 0.0032(14)
C11a 0.0299(19) 0.036(2) 0.0266(18) -0.0070(16) 0.0075(15) -0.0099(16)
C18a 0.0242(17) 0.0267(19) 0.0217(16) 0.0003(14) 0.0005(14) 0.0008(14)
C19a 0.032(2) 0.048(2) 0.0202(16) 0.0086(18) 0.0060(15) 0.0034(16)

loop_
_atom_type_symbol
_atom_type_scat_dispersion_real
_atom_type_scat_dispersion_imag
_atom_type_scat_Cromer_Mann_a1
_atom_type_scat_Cromer_Mann_a2
_atom_type_scat_Cromer_Mann_a3
_atom_type_scat_Cromer_Mann_a4
_atom_type_scat_Cromer_Mann_b1
_atom_type_scat_Cromer_Mann_b2
_atom_type_scat_Cromer_Mann_b3
_atom_type_scat_Cromer_Mann_b4
_atom_type_scat_Cromer_Mann_c
_atom_type_scat_source
_atom_type_scat_dispersion_source
C 0.00347 0.00161 2.31000 1.02000 1.58860 0.86500 20.84390 10.20750 0.56870 51.65120 0.215599998832 'International Tables Volume C Table 6.1.1.4 (pp. 500-502)' 'Henke, Gullikson and Davis, At. Data and Nucl. Data Tables, 1993, 54, 2'
I -0.41187 1.83264 20.14720 18.99490 7.51380 2.27350 4.34700 0.38140 27.76600 66.87760 4.07119989395 'International Tables Volume C Table 6.1.1.4 (pp. 500-502)' 'Henke, Gullikson and Davis, At. Data and Nucl. Data Tables, 1993, 54, 2'
H 0.00000 0.00000 0.49300 0.32291 0.14019 0.04081 10.51090 26.12570 3.14236 57.79970 0.0030380000826 'International Tables Volume C Table 6.1.1.4 (pp. 500-502)' 'Henke, Gullikson and Davis, At. Data and Nucl. Data Tables, 1993, 54, 2'
O 0.01158 0.00611 3.04850 2.28680 1.54630 0.86700 13.27710 5.70110 0.32390 32.90890 0.250800013542 'International Tables Volume C Table 6.1.1.4 (pp. 500-502)' 'Henke, Gullikson and Davis, At. Data and Nucl. Data Tables, 1993, 54, 2'
N 0.00653 0.00323 12.21260 3.13220 2.01250 1.16630 0.00570 9.89330 28.99750 0.58260 -11.5290002823 'International Tables Volume C Table 6.1.1.4 (pp. 500-502)' 'Henke, Gullikson and Davis, At. Data and Nucl. Data Tables, 1993, 54, 2'
Se -0.08110 2.30834 17.00060 5.81960 3.97310 4.35430 2.40980 0.27260 15.23720 43.81630 2.84089994431 'International Tables Volume C Table 6.1.1.4 (pp. 500-502)' 'Henke, Gullikson and Davis, At. Data and Nucl. Data Tables, 1993, 54, 2'

loop_
_geom_angle_atom_site_label_1
_geom_angle_atom_site_label_2
_geom_angle_atom_site_label_3
_geom_angle
I6 I5 I4 178.845(11)
I3 I2 I1 171.345(11)
C12 Se1 C1 86.37(14)
C10 O1 C6 117.6(3)
C11 O2 C7 117.1(3)
C13 N1 C1 116.1(3)
C18 N1 C1 124.5(3)
C18 N1 C13 119.3(3)
N1 C1 Se1 112.5(2)
C2 C1 Se1 122.1(2)
C2 C1 N1 125.4(3)
C13 C12 Se1 110.4(2)
C17 C12 Se1 128.4(2)
C17 C12 C13 121.1(3)
C12 C13 N1 114.5(3)
C14 C13 N1 125.6(3)
C14 C13 C12 119.9(3)
C15 C14 C13 118.2(3)
C16 C15 C14 121.5(3)
C17 C16 C15 120.5(3)
C16 C17 C12 118.7(3)
C3 C2 C1 120.8(3)
C4 C3 C2 129.4(3)
C5 C4 C3 123.5(3)
C9 C4 C3 117.9(3)
C9 C4 C5 118.5(3)
C6 C5 C4 120.0(3)
C5 C6 O1 125.7(3)
C7 C6 O1 114.2(3)
C7 C6 C5 120.1(3)
C6 C7 O2 113.8(3)
C8 C7 O2 125.9(3)
C8 C7 C6 120.3(3)
C9 C8 C7 119.2(3)
C8 C9 C4 121.9(3)
C19 C18 N1 111.6(3)
C12a Se1a C1a 86.14(14)
C10a O1a C6a 116.9(3)
C11a O2a C7a 117.3(3)
C13a N1a C1a 116.4(3)
C18a N1a C1a 123.1(3)
C18a N1a C13a 120.4(3)
N1a C1a Se1a 112.6(2)
C2a C1a Se1a 123.1(2)
C2a C1a N1a 124.3(3)
C13a C12a Se1a 111.1(2)
C17a C12a Se1a 127.4(3)
C17a C12a C13a 121.5(3)
C12a C13a N1a 113.7(3)
C14a C13a N1a 126.0(3)
C14a C13a C12a 120.3(3)
C15a C14a C13a 118.2(3)
C16a C15a C14a 121.2(3)
C17a C16a C15a 120.7(3)
C16a C17a C12a 118.0(3)
C3a C2a C1a 122.2(3)
C4a C3a C2a 127.5(3)
C5a C4a C3a 123.1(3)
C9a C4a C3a 118.2(3)
C9a C4a C5a 118.7(3)
C6a C5a C4a 120.4(3)
C5a C6a O1a 126.3(3)
C7a C6a O1a 113.7(3)
C7a C6a C5a 119.9(3)
C6a C7a O2a 114.3(3)
C8a C7a O2a 125.5(3)
C8a C7a C6a 120.2(3)
C9a C8a C7a 118.9(3)
C8a C9a C4a 121.8(3)
C19a C18a N1a 111.4(3)

loop_
_geom_bond_atom_site_label_1
_geom_bond_atom_site_label_2
_geom_bond_distance
I5 I4 2.8802(3)
I5 I6 2.9834(3)
I2 I1 2.8825(4)
I2 I3 2.9865(4)
Se1 C1 1.877(3)
Se1 C12 1.885(3)
O1 C6 1.357(4)
O1 C10 1.431(4)
O2 C7 1.358(4)
O2 C11 1.441(4)
N1 C1 1.331(4)
N1 C13 1.407(4)
N1 C18 1.477(4)
C1 C2 1.437(4)
C12 C13 1.400(4)
C12 C17 1.381(4)
C13 C14 1.399(4)
C14 C15 1.376(5)
C15 C16 1.394(5)
C16 C17 1.374(5)
C2 C3 1.344(4)
C3 C4 1.453(4)
C4 C5 1.417(4)
C4 C9 1.394(4)
C5 C6 1.374(4)
C6 C7 1.423(4)
C7 C8 1.376(4)
C8 C9 1.389(4)
C18 C19 1.515(4)
Se1a C1a 1.868(3)
Se1a C12a 1.874(3)
O1a C6a 1.364(4)
O1a C10a 1.424(4)
O2a C7a 1.357(4)
O2a C11a 1.437(4)
N1a C1a 1.327(4)
N1a C13a 1.403(4)
N1a C18a 1.481(4)
C1a C2a 1.433(5)
C12a C13a 1.397(4)
C12a C17a 1.391(5)
C13a C14a 1.391(5)
C14a C15a 1.381(5)
C15a C16a 1.407(5)
C16a C17a 1.378(5)
C2a C3a 1.353(5)
C3a C4a 1.449(5)
C4a C5a 1.413(4)
C4a C9a 1.388(4)
C5a C6a 1.370(5)
C6a C7a 1.425(4)
C7a C8a 1.382(4)
C8a C9a 1.396(5)
C18a C19a 1.514(5)
